data_8106290
loop_
_publ_author_name
'Liu, Xue-Guo'
'Yan, Wei-Hong'
'Xing, Xiao-Jing'
'Fan, Hui-Tao'
'Shi, Zhen-Zhen'

_publ_section_title
;
 Crystal structure of poly[\m8-3-carboxyphthalat-\k8-O:O 1,O 1,O 1:O 2:O
 3,O 3:O 4)silver(I)], C9H4Ag2O6
;
_journal_issue 5
_journal_name_full 'Zeitschrift f\"ur Kristallographie - New Crystal Structures'
_journal_page_first 771
_journal_page_last 772
_journal_paper_doi 10.1515/ncrs-2017-0381
_journal_volume 233
_journal_year 2018
_chemical_formula_sum 'C9 H4 Ag2 O6'
_chemical_formula_weight 423.86
_space_group_crystal_system monoclinic
_space_group_IT_number 14
_space_group_name_Hall '-P 2ybc'
_space_group_name_H-M_alt 'P 1 21/c 1'
_atom_sites_solution_hydrogens geom
_cell_angle_alpha 90
_cell_angle_beta 101.991(4)
_cell_angle_gamma 90
_cell_formula_units_Z 4
_cell_length_a 13.8224(6)
_cell_length_b 9.5222(4)
_cell_length_c 7.2104(3)
_cell_measurement_reflns_used 2724
_cell_measurement_temperature 293(2)
_cell_measurement_theta_max 29.1598
_cell_measurement_theta_min 2.8822
_cell_volume 928.32(7)
_computing_structure_refinement 'SHELXL-2016/4 (Sheldrick, 2016)'
_diffrn_ambient_temperature 293(2)
_diffrn_measured_fraction_theta_full 0.996
_diffrn_measured_fraction_theta_max 0.996
_diffrn_measurement_device_type 'Xcalibur, Eos, Gemini'
_diffrn_radiation_type MoK\a
_diffrn_radiation_wavelength 0.71073
_diffrn_reflns_av_R_equivalents 0.0337
_diffrn_reflns_av_unetI/netI 0.0444
_diffrn_reflns_Laue_measured_fraction_full 0.996
_diffrn_reflns_Laue_measured_fraction_max 0.996
_diffrn_reflns_limit_h_max 16
_diffrn_reflns_limit_h_min -16
_diffrn_reflns_limit_k_max 11
_diffrn_reflns_limit_k_min -9
_diffrn_reflns_limit_l_max 8
_diffrn_reflns_limit_l_min -8
_diffrn_reflns_number 4331
_diffrn_reflns_point_group_measured_fraction_full 0.996
_diffrn_reflns_point_group_measured_fraction_max 0.996
_diffrn_reflns_theta_full 24.988
_diffrn_reflns_theta_max 24.988
_diffrn_reflns_theta_min 3.013
_exptl_absorpt_coefficient_mu 4.232
_exptl_absorpt_correction_T_max 1.00000
_exptl_absorpt_correction_T_min 0.80016
_exptl_absorpt_correction_type multi-scan
_exptl_absorpt_process_details SADABS
_exptl_crystal_colour colorless
_exptl_crystal_density_diffrn 3.033
_exptl_crystal_description block
_exptl_crystal_F_000 800
_exptl_crystal_size_max 0.200
_exptl_crystal_size_mid 0.180
_exptl_crystal_size_min 0.170
_refine_diff_density_max 0.571
_refine_diff_density_min -0.477
_refine_diff_density_rms 0.105
_refine_ls_extinction_coef .
_refine_ls_extinction_method none
_refine_ls_goodness_of_fit_ref 1.006
_refine_ls_hydrogen_treatment constr
_refine_ls_matrix_type full
_refine_ls_number_parameters 155
_refine_ls_number_reflns 1626
_refine_ls_number_restraints 1
_refine_ls_restrained_S_all 1.022
_refine_ls_R_factor_all 0.0383
_refine_ls_R_factor_gt 0.0239
_refine_ls_shift/su_max 0.001
_refine_ls_shift/su_mean 0.000
_refine_ls_structure_factor_coef Fsqd
_refine_ls_weighting_details 'w=1/[\s^2^(Fo^2^)+(0.0095P)^2^] where P=(Fo^2^+2Fc^2^)/3'
_refine_ls_weighting_scheme calc
_refine_ls_wR_factor_gt 0.0396
_refine_ls_wR_factor_ref 0.0411
_reflns_Friedel_coverage 0.000
_reflns_Friedel_fraction_full .
_reflns_Friedel_fraction_max .
_reflns_number_gt 1311
_reflns_number_total 1626
_reflns_threshold_expression 'I > 2\s(I)'
_cod_data_source_file suppl_ncrs-2017-0381_suppl.cif
_cod_data_source_block 1
_cod_original_sg_symbol_H-M 'P 21/c'
_cod_database_code 8106290
_shelx_space_group_comment
;
The symmetry employed for this shelxl refinement is uniquely defined
by the following loop, which should always be used as a source of
symmetry information in preference to the above space-group names.
They are only intended as comments.
;
_shelx_estimated_absorpt_t_min 0.485
_shelx_estimated_absorpt_t_max 0.533

loop_
_space_group_symop_operation_xyz
'x, y, z'
'-x, y+1/2, -z+1/2'
'-x, -y, -z'
'x, -y-1/2, z-1/2'

loop_
_atom_site_label
_atom_site_type_symbol
_atom_site_fract_x
_atom_site_fract_y
_atom_site_fract_z
_atom_site_U_iso_or_equiv
_atom_site_adp_type
_atom_site_occupancy
_atom_site_site_symmetry_order
_atom_site_calc_flag
_atom_site_refinement_flags_posn
_atom_site_refinement_flags_adp
_atom_site_refinement_flags_occupancy
_atom_site_disorder_assembly
_atom_site_disorder_group
AG1 Ag 0.40346(3) -0.47118(4) 0.14994(5) 0.02744(11) Uani 1 1 d . U . . .
AG2 Ag 0.50829(3) 0.18578(4) -0.03486(5) 0.03102(12) Uani 1 1 d . . . . .
O1 O 0.1804(2) 0.3955(3) 0.2451(5) 0.0369(9) Uani 1 1 d . . . . .
H1 H 0.204684 0.472342 0.231393 0.055 Uiso 1 1 calc R U . . .
O2 O 0.3174(2) 0.3165(3) 0.1614(4) 0.0269(8) Uani 1 1 d . . . . .
O3 O 0.4317(2) 0.0836(3) 0.3533(4) 0.0252(7) Uani 1 1 d . . . . .
O4 O 0.3885(2) 0.0425(3) 0.0425(4) 0.0262(7) Uani 1 1 d . . . . .
O5 O 0.3817(2) -0.2122(3) 0.2662(5) 0.0360(9) Uani 1 1 d . . . . .
O6 O 0.2483(2) -0.3451(3) 0.1882(5) 0.0430(9) Uani 1 1 d . U . . .
C1 C 0.2005(3) 0.1496(4) 0.2228(6) 0.0183(10) Uani 1 1 d . . . . .
C2 C 0.2636(3) 0.0344(4) 0.2210(6) 0.0167(10) Uani 1 1 d . . . . .
C3 C 0.2248(3) -0.1013(4) 0.2265(6) 0.0215(10) Uani 1 1 d . . . . .
C4 C 0.1270(3) -0.1174(5) 0.2384(7) 0.0360(13) Uani 1 1 d . . . . .
H4 H 0.101438 -0.207480 0.241973 0.043 Uiso 1 1 calc R U . . .
C5 C 0.0665(4) -0.0040(5) 0.2452(8) 0.0446(16) Uani 1 1 d . . . . .
H5 H 0.001017 -0.017239 0.254601 0.054 Uiso 1 1 calc R U . . .
C6 C 0.1038(3) 0.1292(5) 0.2381(7) 0.0332(13) Uani 1 1 d . . . . .
H6 H 0.063249 0.206441 0.243536 0.040 Uiso 1 1 calc R U . . .
C7 C 0.2399(3) 0.2950(4) 0.2086(6) 0.0212(10) Uani 1 1 d . . . . .
C8 C 0.3698(3) 0.0560(4) 0.2047(7) 0.0205(10) Uani 1 1 d . . . . .
C9 C 0.2895(4) -0.2289(5) 0.2285(6) 0.0274(12) Uani 1 1 d . . . . .

loop_
_atom_site_aniso_label
_atom_site_aniso_U_11
_atom_site_aniso_U_22
_atom_site_aniso_U_33
_atom_site_aniso_U_23
_atom_site_aniso_U_13
_atom_site_aniso_U_12
AG1 0.0247(2) 0.01944(19) 0.0402(2) -0.00399(19) 0.01134(17) -0.00278(16)
AG2 0.0310(2) 0.0257(2) 0.0387(2) 0.00285(19) 0.01244(18) -0.00118(16)
O1 0.031(2) 0.0122(16) 0.072(3) -0.0071(19) 0.0229(19) 0.0015(15)
O2 0.0261(19) 0.0179(16) 0.042(2) -0.0028(16) 0.0193(16) -0.0048(14)
O3 0.0161(17) 0.031(2) 0.0278(19) 0.0003(16) 0.0027(15) 0.0021(14)
O4 0.0270(19) 0.0283(18) 0.0274(19) -0.0041(16) 0.0152(15) -0.0035(14)
O5 0.029(2) 0.032(2) 0.049(2) 0.0118(18) 0.0131(18) 0.0141(16)
O6 0.045(2) 0.0145(18) 0.066(3) -0.0039(18) 0.005(2) 0.0045(15)
C1 0.017(2) 0.013(2) 0.025(2) 0.001(2) 0.005(2) 0.0001(18)
C2 0.016(2) 0.018(2) 0.016(2) -0.002(2) 0.0031(19) -0.0022(19)
C3 0.021(3) 0.016(2) 0.026(3) 0.000(2) 0.002(2) 0.002(2)
C4 0.028(3) 0.020(3) 0.062(4) 0.002(3) 0.012(3) -0.011(2)
C5 0.019(3) 0.031(3) 0.089(5) -0.001(3) 0.022(3) -0.002(2)
C6 0.025(3) 0.021(3) 0.054(4) -0.002(3) 0.011(3) 0.005(2)
C7 0.024(3) 0.020(3) 0.018(2) 0.000(2) 0.000(2) 0.004(2)
C8 0.017(3) 0.014(2) 0.032(3) 0.003(2) 0.007(2) 0.0028(19)
C9 0.040(3) 0.021(3) 0.022(3) 0.005(2) 0.009(2) 0.002(2)

loop_
_atom_type_symbol
_atom_type_description
_atom_type_scat_dispersion_real
_atom_type_scat_dispersion_imag
_atom_type_scat_source
C C 0.0033 0.0016 'International Tables Vol C Tables 4.2.6.8 and 6.1.1.4'
H H 0.0000 0.0000 'International Tables Vol C Tables 4.2.6.8 and 6.1.1.4'
O O 0.0106 0.0060 'International Tables Vol C Tables 4.2.6.8 and 6.1.1.4'
Ag Ag -0.8971 1.1015 'International Tables Vol C Tables 4.2.6.8 and 6.1.1.4'

loop_
_geom_angle_atom_site_label_1
_geom_angle_atom_site_label_2
_geom_angle_atom_site_label_3
_geom_angle
_geom_angle_site_symmetry_1
_geom_angle_site_symmetry_3
O3 AG1 O2 133.69(10) 2_645 1_545
O3 AG1 O3 76.18(11) 2_645 4
O2 AG1 O3 80.32(9) 1_545 4
O3 AG1 O6 138.24(10) 2_645 .
O2 AG1 O6 87.58(10) 1_545 .
O3 AG1 O6 125.89(11) 4 .
O3 AG1 AG2 51.42(7) 2_645 3_655
O2 AG1 AG2 166.57(8) 1_545 3_655
O3 AG1 AG2 90.35(6) 4 3_655
O6 AG1 AG2 90.16(7) . 3_655
O3 AG1 AG2 72.85(7) 2_645 2_645
O2 AG1 AG2 118.68(8) 1_545 2_645
O3 AG1 AG2 148.67(6) 4 2_645
O6 AG1 AG2 82.00(8) . 2_645
AG2 AG1 AG2 74.017(10) 3_655 2_645
O3 AG1 AG2 81.39(7) 2_645 4_556
O2 AG1 AG2 65.23(8) 1_545 4_556
O3 AG1 AG2 102.01(7) 4 4_556
O6 AG1 AG2 120.02(8) . 4_556
AG2 AG1 AG2 126.739(13) 3_655 4_556
AG2 AG1 AG2 68.943(14) 2_645 4_556
O4 AG2 O5 114.23(10) . 2_655
O4 AG2 O5 142.35(11) . 3_655
O5 AG2 O5 97.26(11) 2_655 3_655
O4 AG2 O3 108.75(10) . 4_565
O5 AG2 O3 93.42(10) 2_655 4_565
O5 AG2 O3 88.38(9) 3_655 4_565
O4 AG2 AG1 155.49(7) . 3_655
O5 AG2 AG1 69.52(7) 2_655 3_655
O5 AG2 AG1 54.19(7) 3_655 3_655
O3 AG2 AG1 47.14(6) 4_565 3_655
O4 AG2 AG1 70.92(8) . 2_655
O5 AG2 AG1 54.58(8) 2_655 2_655
O5 AG2 AG1 117.18(7) 3_655 2_655
O3 AG2 AG1 139.34(7) 4_565 2_655
AG1 AG2 AG1 122.479(17) 3_655 2_655
O4 AG2 AG1 63.10(7) . 4
O5 AG2 AG1 162.74(8) 2_655 4
O5 AG2 AG1 80.63(8) 3_655 4
O3 AG2 AG1 103.60(7) 4_565 4
AG1 AG2 AG1 120.632(12) 3_655 4
AG1 AG2 AG1 111.058(14) 2_655 4
C7 O1 H1 109.5 . .
C7 O2 AG1 129.8(3) . 1_565
C8 O3 AG1 116.0(3) . 2_655
C8 O3 AG1 116.3(3) . 4_556
AG1 O3 AG1 103.83(11) 2_655 4_556
C8 O3 AG2 129.0(3) . 4_566
AG1 O3 AG2 81.44(9) 2_655 4_566
AG1 O3 AG2 103.41(11) 4_556 4_566
C8 O4 AG2 117.6(3) . .
C9 O5 AG2 124.5(3) . 2_645
C9 O5 AG2 126.9(3) . 3_655
AG2 O5 AG2 102.00(11) 2_645 3_655
C9 O6 AG1 95.2(3) . .
C6 C1 C2 120.4(4) . .
C6 C1 C7 120.5(4) . .
C2 C1 C7 119.0(4) . .
C3 C2 C1 118.5(4) . .
C3 C2 C8 120.8(4) . .
C1 C2 C8 120.7(4) . .
C4 C3 C2 119.3(4) . .
C4 C3 C9 119.7(4) . .
C2 C3 C9 120.9(4) . .
C5 C4 C3 121.8(4) . .
C5 C4 H4 119.1 . .
C3 C4 H4 119.1 . .
C6 C5 C4 119.3(4) . .
C6 C5 H5 120.4 . .
C4 C5 H5 120.4 . .
C5 C6 C1 120.7(4) . .
C5 C6 H6 119.7 . .
C1 C6 H6 119.7 . .
O2 C7 O1 124.0(4) . .
O2 C7 C1 122.2(4) . .
O1 C7 C1 113.8(4) . .
O4 C8 O3 125.6(4) . .
O4 C8 C2 116.7(4) . .
O3 C8 C2 117.7(4) . .
O6 C9 O5 123.6(4) . .
O6 C9 C3 118.1(4) . .
O5 C9 C3 118.2(4) . .

loop_
_geom_bond_atom_site_label_1
_geom_bond_atom_site_label_2
_geom_bond_distance
_geom_bond_site_symmetry_2
AG1 O3 2.342(3) 2_645
AG1 O2 2.355(3) 1_545
AG1 O3 2.494(3) 4
AG1 O6 2.522(3) .
AG1 AG2 3.1594(5) 3_655
AG1 AG2 3.1651(5) 2_645
AG1 AG2 3.1737(6) 4_556
AG2 O4 2.302(3) .
AG2 O5 2.405(3) 2_655
AG2 O5 2.493(3) 3_655
AG2 O3 2.498(3) 4_565
AG2 AG1 3.1594(5) 3_655
AG2 AG1 3.1651(5) 2_655
AG2 AG1 3.1737(6) 4
O1 C7 1.324(5) .
O1 H1 0.8200 .
O2 C7 1.207(4) .
O2 AG1 2.355(3) 1_565
O3 C8 1.252(5) .
O3 AG1 2.342(3) 2_655
O3 AG1 2.494(3) 4_556
O3 AG2 2.498(3) 4_566
O4 C8 1.256(5) .
O5 C9 1.257(5) .
O5 AG2 2.405(3) 2_645
O5 AG2 2.493(3) 3_655
O6 C9 1.251(5) .
C1 C6 1.377(5) .
C1 C2 1.404(5) .
C1 C7 1.500(6) .
C2 C3 1.402(5) .
C2 C8 1.511(5) .
C3 C4 1.381(5) .
C3 C9 1.507(6) .
C4 C5 1.373(6) .
C4 H4 0.9300 .
C5 C6 1.374(6) .
C5 H5 0.9300 .
C6 H6 0.9300 .

loop_
_geom_hbond_atom_site_label_D
_geom_hbond_atom_site_label_H
_geom_hbond_atom_site_label_A
_geom_hbond_distance_DH
_geom_hbond_distance_HA
_geom_hbond_distance_DA
_geom_hbond_angle_DHA
_geom_hbond_site_symmetry_A
O1 H1 O6_$1 0.82 1.89 2.704(4) 174.5 1_565

loop_
_geom_torsion_atom_site_label_1
_geom_torsion_atom_site_label_2
_geom_torsion_atom_site_label_3
_geom_torsion_atom_site_label_4
_geom_torsion
_geom_torsion_site_symmetry_1
_geom_torsion_site_symmetry_2
_geom_torsion_site_symmetry_3
_geom_torsion_site_symmetry_4
C6 C1 C2 C3 2.8(7) . . . .
C7 C1 C2 C3 -177.4(4) . . . .
C6 C1 C2 C8 -179.9(4) . . . .
C7 C1 C2 C8 -0.1(6) . . . .
C1 C2 C3 C4 -1.7(6) . . . .
C8 C2 C3 C4 -179.0(4) . . . .
C1 C2 C3 C9 -178.8(4) . . . .
C8 C2 C3 C9 3.8(6) . . . .
C2 C3 C4 C5 0.0(8) . . . .
C9 C3 C4 C5 177.2(5) . . . .
C3 C4 C5 C6 0.7(9) . . . .
C4 C5 C6 C1 0.5(9) . . . .
C2 C1 C6 C5 -2.2(8) . . . .
C7 C1 C6 C5 178.0(5) . . . .
AG1 O2 C7 O1 8.2(7) 1_565 . . .
AG1 O2 C7 C1 -174.6(3) 1_565 . . .
C6 C1 C7 O2 -166.4(4) . . . .
C2 C1 C7 O2 13.8(7) . . . .
C6 C1 C7 O1 11.1(6) . . . .
C2 C1 C7 O1 -168.7(4) . . . .
AG2 O4 C8 O3 -35.8(5) . . . .
AG2 O4 C8 C2 145.3(3) . . . .
AG1 O3 C8 O4 -22.4(5) 2_655 . . .
AG1 O3 C8 O4 -144.9(4) 4_556 . . .
AG2 O3 C8 O4 78.0(5) 4_566 . . .
AG1 O3 C8 C2 156.5(3) 2_655 . . .
AG1 O3 C8 C2 34.0(4) 4_556 . . .
AG2 O3 C8 C2 -103.1(4) 4_566 . . .
C3 C2 C8 O4 79.2(5) . . . .
C1 C2 C8 O4 -98.1(5) . . . .
C3 C2 C8 O3 -99.8(5) . . . .
C1 C2 C8 O3 82.9(5) . . . .
AG1 O6 C9 O5 -11.2(5) . . . .
AG1 O6 C9 C3 167.1(3) . . . .
AG2 O5 C9 O6 -63.8(6) 2_645 . . .
AG2 O5 C9 O6 82.4(5) 3_655 . . .
AG2 O5 C9 C3 117.9(4) 2_645 . . .
AG2 O5 C9 C3 -95.8(4) 3_655 . . .
C4 C3 C9 O6 19.6(6) . . . .
C2 C3 C9 O6 -163.2(4) . . . .
C4 C3 C9 O5 -162.1(4) . . . .
C2 C3 C9 O5 15.1(6) . . . .
